data_4509536
loop_
_publ_author_name
'Sun, Li-Xin'
'Qi, Yan'
'Che, Yun-Xia'
'Batten, Stuart R.'
'Zheng, Ji-Min'

_publ_section_title
;
 Three Unprecedented Entangled Metal&#x2212;Organic Frameworks:
 Self-Penetration and Hydrothermal in Situ Ligand Formation
;
_journal_issue 7
_journal_name_full 'Crystal Growth &amp; Design'
_journal_page_first 2995
_journal_paper_doi 10.1021/cg9002719
_journal_volume 9
_journal_year 2009
_chemical_formula_sum 'C20 H21 N4 O4 Zn'
_chemical_formula_weight 446.78
_chemical_name_systematic
; 
 ? 
;
_space_group_IT_number 14
_symmetry_cell_setting monoclinic
_symmetry_space_group_name_Hall '-P 2ybc'
_symmetry_space_group_name_H-M 'P 1 21/c 1'
_atom_sites_solution_hydrogens geom
_atom_sites_solution_primary direct
_atom_sites_solution_secondary difmap
_audit_creation_method SHELXL-97
_cell_angle_alpha 90.00
_cell_angle_beta 108.73(3)
_cell_angle_gamma 90.00
_cell_formula_units_Z 4
_cell_length_a 8.2795(17)
_cell_length_b 12.504(3)
_cell_length_c 19.464(5)
_cell_measurement_reflns_used 12813
_cell_measurement_temperature 293(2)
_cell_measurement_theta_max 27.51
_cell_measurement_theta_min 3.06
_cell_volume 1908.3(8)
_computing_cell_refinement 'RAXIS-RAPID Auto(Rigaku, 2004)'
_computing_data_collection 'RAXIS-RAPID Auto(Rigaku, 2004)'
_computing_data_reduction 'CrystalStructure(Rigaku/MSC, 2004)'
_computing_molecular_graphics 'SHELXL-97 (Sheldrick, 2001)'
_computing_publication_material 'SHELXL-97 (Sheldrick, 1997)'
_computing_structure_refinement 'SHELXL-97 (Sheldrick, 1997)'
_computing_structure_solution 'SHELXS-97 (Sheldrick, 1997)'
_diffrn_ambient_temperature 298(2)
_diffrn_measured_fraction_theta_full 0.978
_diffrn_measured_fraction_theta_max 0.978
_diffrn_measurement_device_type 'rigaku r-axis rapid IP area detector'
_diffrn_measurement_method '\w scans'
_diffrn_radiation_monochromator graphite
_diffrn_radiation_probe x-ray
_diffrn_radiation_type MoK\a
_diffrn_radiation_wavelength 0.71073
_diffrn_reflns_av_R_equivalents 0.0451
_diffrn_reflns_av_sigmaI/netI 0.0407
_diffrn_reflns_limit_h_max 10
_diffrn_reflns_limit_h_min -10
_diffrn_reflns_limit_k_max 16
_diffrn_reflns_limit_k_min -16
_diffrn_reflns_limit_l_max 25
_diffrn_reflns_limit_l_min -22
_diffrn_reflns_number 16974
_diffrn_reflns_theta_full 27.48
_diffrn_reflns_theta_max 27.48
_diffrn_reflns_theta_min 3.07
_diffrn_source 'rotating anode'
_exptl_absorpt_coefficient_mu 1.323
_exptl_absorpt_correction_T_max 0.7778
_exptl_absorpt_correction_T_min 0.7778
_exptl_absorpt_correction_type multi-scan
_exptl_crystal_density_diffrn 1.555
_exptl_crystal_density_method 'not measured'
_exptl_crystal_description block
_exptl_crystal_F_000 924
_exptl_crystal_size_max 0.20
_exptl_crystal_size_mid 0.20
_exptl_crystal_size_min 0.20
_refine_diff_density_max 0.543
_refine_diff_density_min -0.473
_refine_diff_density_rms 0.062
_refine_ls_extinction_method none
_refine_ls_goodness_of_fit_ref 1.054
_refine_ls_hydrogen_treatment conf
_refine_ls_matrix_type full
_refine_ls_number_parameters 262
_refine_ls_number_reflns 4273
_refine_ls_number_restraints 0
_refine_ls_restrained_S_all 1.054
_refine_ls_R_factor_all 0.0462
_refine_ls_R_factor_gt 0.0337
_refine_ls_shift/su_max 0.001
_refine_ls_shift/su_mean 0.000
_refine_ls_structure_factor_coef Fsqd
_refine_ls_weighting_details 'calc w=1/[\s^2^(Fo^2^)+(0.0314P)^2^+1.2155P] where P=(Fo^2^+2Fc^2^)/3'
_refine_ls_weighting_scheme calc
_refine_ls_wR_factor_gt 0.0787
_refine_ls_wR_factor_ref 0.0836
_reflns_number_gt 3504
_reflns_number_total 4273
_reflns_threshold_expression >2sigma(I)
_cod_data_source_file cg9002719sup3.cif
_cod_data_source_block shelxl
_cod_depositor_comments
;
The following automatic conversions were performed:

'_symmetry_cell_setting' value 'Monoclinic' changed to 'monoclinic'
according to /home/saulius/struct/CIF-dictionaries/cif_core.dic
dictionary named 'cif_core.dic' version 2.4.2 from 2011-04-26.

Automatic conversion script
Id: cif_fix_values 1891 2012-01-12 08:04:46Z andrius 
;
_cod_original_sg_symbol_H-M P2(1)/c
_cod_database_code 4509536

loop_
_symmetry_equiv_pos_as_xyz
'x, y, z'
'-x, y+1/2, -z+1/2'
'-x, -y, -z'
'x, -y-1/2, z-1/2'

loop_
_atom_site_label
_atom_site_type_symbol
_atom_site_fract_x
_atom_site_fract_y
_atom_site_fract_z
_atom_site_U_iso_or_equiv
_atom_site_adp_type
_atom_site_occupancy
_atom_site_symmetry_multiplicity
_atom_site_calc_flag
_atom_site_refinement_flags
C1 C 0.7571(3) 0.23220(18) 0.21420(13) 0.0321(5) Uani 1 1 d .
H1 H 0.6933 0.2742 0.2354 0.039 Uiso 1 1 calc R
C2 C 0.8322(4) 0.10943(19) 0.15321(14) 0.0378(6) Uani 1 1 d .
H2 H 0.8284 0.0502 0.1239 0.045 Uiso 1 1 calc R
C3 C 0.9709(4) 0.1720(2) 0.18270(15) 0.0410(6) Uani 1 1 d .
H3 H 1.0784 0.1638 0.1779 0.049 Uiso 1 1 calc R
C4 C 1.0295(4) 0.3360(2) 0.26296(13) 0.0410(6) Uani 1 1 d .
H4A H 1.1224 0.3048 0.3018 0.049 Uiso 1 1 calc R
H4B H 0.9631 0.3803 0.2848 0.049 Uiso 1 1 calc R
C5 C 1.1026(3) 0.40529(19) 0.21613(13) 0.0364(6) Uani 1 1 d .
H5A H 1.1867 0.4531 0.2474 0.044 Uiso 1 1 calc R
H5B H 1.1611 0.3596 0.1915 0.044 Uiso 1 1 calc R
C6 C 0.9719(3) 0.4714(2) 0.15997(14) 0.0390(6) Uani 1 1 d .
H6A H 0.9080 0.5142 0.1839 0.047 Uiso 1 1 calc R
H6B H 0.8924 0.4240 0.1261 0.047 Uiso 1 1 calc R
C7 C -0.0541(3) 0.45540(19) -0.11845(14) 0.0388(6) Uani 1 1 d .
H7A H -0.1060 0.4988 -0.0899 0.047 Uiso 1 1 calc R
H7B H -0.1440 0.4148 -0.1529 0.047 Uiso 1 1 calc R
C8 C 0.0700(4) 0.3786(2) -0.06867(15) 0.0428(6) Uani 1 1 d .
H8A H 0.1602 0.4191 -0.0342 0.051 Uiso 1 1 calc R
H8B H 0.1217 0.3349 -0.0971 0.051 Uiso 1 1 calc R
C9 C -0.0132(4) 0.3064(2) -0.02754(15) 0.0429(7) Uani 1 1 d .
H9A H -0.0378 0.3474 0.0103 0.051 Uiso 1 1 calc R
H9B H -0.1205 0.2802 -0.0604 0.051 Uiso 1 1 calc R
C10 C 0.2190(3) 0.20966(19) 0.06920(12) 0.0330(5) Uani 1 1 d .
H10 H 0.2488 0.2659 0.1022 0.040 Uiso 1 1 calc R
C11 C 0.2133(5) 0.0590(2) 0.01895(16) 0.0694(12) Uani 1 1 d .
H11 H 0.2383 -0.0114 0.0106 0.083 Uiso 1 1 calc R
C12 C 0.0927(5) 0.1196(2) -0.02786(16) 0.0701(11) Uani 1 1 d .
H12 H 0.0216 0.0999 -0.0736 0.084 Uiso 1 1 calc R
C13 C 0.4545(3) 0.13940(16) 0.28793(11) 0.0234(4) Uani 1 1 d .
C14 C 0.4881(3) 0.14568(15) 0.36869(10) 0.0208(4) Uani 1 1 d .
C15 C 0.4833(3) 0.05182(15) 0.40645(11) 0.0220(4) Uani 1 1 d .
H15 H 0.4644 -0.0126 0.3813 0.026 Uiso 1 1 calc R
C16 C 0.5055(3) 0.05060(15) 0.48055(11) 0.0214(4) Uani 1 1 d .
C17 C 0.5348(3) 0.14938(16) 0.51617(11) 0.0268(5) Uani 1 1 d .
H17 H 0.5501 0.1521 0.5656 0.032 Uiso 1 1 calc R
C18 C 0.5414(3) 0.24315(16) 0.47929(11) 0.0277(5) Uani 1 1 d .
H18 H 0.5606 0.3076 0.5045 0.033 Uiso 1 1 calc R
C19 C 0.5199(3) 0.24318(16) 0.40553(11) 0.0218(4) Uani 1 1 d .
C20 C 0.5525(3) 0.34729(16) 0.37208(11) 0.0249(5) Uani 1 1 d .
N1 N 0.9206(3) 0.24989(15) 0.22097(10) 0.0331(5) Uani 1 1 d .
N2 N 0.6977(3) 0.14700(14) 0.17336(10) 0.0319(4) Uani 1 1 d .
N3 N 0.2932(3) 0.11563(15) 0.08012(10) 0.0326(5) Uani 1 1 d .
N4 N 0.0960(3) 0.21520(16) 0.00532(11) 0.0361(5) Uani 1 1 d .
O1 O 0.4832(3) 0.04885(12) 0.26390(8) 0.0375(4) Uani 1 1 d .
O2 O 0.4030(2) 0.21835(13) 0.24927(8) 0.0354(4) Uani 1 1 d .
O3 O 0.6816(2) 0.35584(13) 0.35443(9) 0.0361(4) Uani 1 1 d .
O4 O 0.4481(2) 0.42334(12) 0.37073(9) 0.0318(4) Uani 1 1 d .
Zn1 Zn 0.48379(3) 0.059070(19) 0.164222(13) 0.02476(9) Uani 1 1 d .

loop_
_atom_site_aniso_label
_atom_site_aniso_U_11
_atom_site_aniso_U_22
_atom_site_aniso_U_33
_atom_site_aniso_U_23
_atom_site_aniso_U_13
_atom_site_aniso_U_12
C1 0.0375(15) 0.0284(12) 0.0327(13) -0.0019(9) 0.0142(10) -0.0038(10)
C2 0.0480(17) 0.0312(12) 0.0396(14) -0.0042(10) 0.0217(12) -0.0041(11)
C3 0.0432(17) 0.0391(14) 0.0471(16) 0.0000(11) 0.0236(12) -0.0017(12)
C4 0.0482(17) 0.0409(14) 0.0284(13) -0.0001(10) 0.0047(11) -0.0159(12)
C5 0.0360(15) 0.0322(12) 0.0362(14) 0.0016(10) 0.0046(11) -0.0062(11)
C6 0.0352(15) 0.0372(13) 0.0399(14) 0.0071(10) 0.0056(11) -0.0034(11)
C7 0.0349(15) 0.0369(13) 0.0400(14) 0.0083(10) 0.0055(11) -0.0005(11)
C8 0.0349(15) 0.0435(15) 0.0487(16) 0.0156(12) 0.0118(12) 0.0031(12)
C9 0.0352(15) 0.0415(14) 0.0481(16) 0.0168(11) 0.0081(12) 0.0042(12)
C10 0.0368(14) 0.0353(12) 0.0271(12) 0.0003(9) 0.0108(10) 0.0000(10)
C11 0.104(3) 0.0401(15) 0.0349(16) -0.0104(12) -0.0190(17) 0.0188(17)
C12 0.100(3) 0.0455(17) 0.0360(16) -0.0061(12) -0.0191(17) 0.0142(18)
C13 0.0261(12) 0.0260(10) 0.0174(10) -0.0010(8) 0.0058(8) -0.0049(9)
C14 0.0226(11) 0.0235(10) 0.0164(10) 0.0007(7) 0.0064(8) 0.0016(8)
C15 0.0285(12) 0.0193(9) 0.0184(10) -0.0006(7) 0.0077(8) -0.0006(8)
C16 0.0240(11) 0.0213(10) 0.0187(10) 0.0029(8) 0.0064(8) 0.0010(8)
C17 0.0416(14) 0.0247(11) 0.0147(10) 0.0003(8) 0.0100(9) -0.0007(9)
C18 0.0421(15) 0.0205(10) 0.0202(11) -0.0020(8) 0.0095(9) -0.0001(9)
C19 0.0220(12) 0.0216(10) 0.0211(10) 0.0031(7) 0.0061(8) 0.0022(8)
C20 0.0353(13) 0.0225(10) 0.0136(10) 0.0005(7) 0.0033(8) -0.0021(9)
N1 0.0393(13) 0.0320(10) 0.0283(11) 0.0012(8) 0.0112(9) -0.0087(9)
N2 0.0392(12) 0.0263(10) 0.0304(10) -0.0007(7) 0.0114(9) -0.0036(8)
N3 0.0415(13) 0.0323(10) 0.0197(9) 0.0011(7) 0.0037(8) 0.0024(9)
N4 0.0387(13) 0.0365(11) 0.0281(11) 0.0082(8) 0.0037(9) 0.0025(9)
O1 0.0690(13) 0.0260(8) 0.0196(8) -0.0020(6) 0.0172(8) 0.0011(8)
O2 0.0489(11) 0.0340(9) 0.0198(8) 0.0077(6) 0.0059(7) 0.0080(8)
O3 0.0368(11) 0.0356(9) 0.0404(10) 0.0077(7) 0.0186(8) -0.0020(7)
O4 0.0425(11) 0.0229(8) 0.0315(9) 0.0058(6) 0.0139(7) 0.0060(7)
Zn1 0.03340(16) 0.02307(13) 0.01654(13) -0.00082(9) 0.00624(10) -0.00067(11)

loop_
_atom_type_symbol
_atom_type_description
_atom_type_scat_dispersion_real
_atom_type_scat_dispersion_imag
_atom_type_scat_source
C C 0.0033 0.0016 'International Tables Vol C Tables 4.2.6.8 and 6.1.1.4'
H H 0.0000 0.0000 'International Tables Vol C Tables 4.2.6.8 and 6.1.1.4'
N N 0.0061 0.0033 'International Tables Vol C Tables 4.2.6.8 and 6.1.1.4'
O O 0.0106 0.0060 'International Tables Vol C Tables 4.2.6.8 and 6.1.1.4'
Zn Zn 0.2839 1.4301 'International Tables Vol C Tables 4.2.6.8 and 6.1.1.4'

loop_
_geom_angle_atom_site_label_1
_geom_angle_atom_site_label_2
_geom_angle_atom_site_label_3
_geom_angle
_geom_angle_site_symmetry_1
_geom_angle_site_symmetry_3
N2 C1 N1 111.2(2) . .
N2 C1 H1 124.4 . .
N1 C1 H1 124.4 . .
C3 C2 N2 109.6(2) . .
C3 C2 H2 125.2 . .
N2 C2 H2 125.2 . .
C2 C3 N1 106.1(2) . .
C2 C3 H3 127.0 . .
N1 C3 H3 127.0 . .
N1 C4 C5 112.1(2) . .
N1 C4 H4A 109.2 . .
C5 C4 H4A 109.2 . .
N1 C4 H4B 109.2 . .
C5 C4 H4B 109.2 . .
H4A C4 H4B 107.9 . .
C6 C5 C4 114.5(2) . .
C6 C5 H5A 108.6 . .
C4 C5 H5A 108.6 . .
C6 C5 H5B 108.6 . .
C4 C5 H5B 108.6 . .
H5A C5 H5B 107.6 . .
C5 C6 C7 112.0(2) . 3_665
C5 C6 H6A 109.2 . .
C7 C6 H6A 109.2 3_665 .
C5 C6 H6B 109.2 . .
C7 C6 H6B 109.2 3_665 .
H6A C6 H6B 107.9 . .
C8 C7 C6 113.4(2) . 3_665
C8 C7 H7A 108.9 . .
C6 C7 H7A 108.9 3_665 .
C8 C7 H7B 108.9 . .
C6 C7 H7B 108.9 3_665 .
H7A C7 H7B 107.7 . .
C7 C8 C9 112.8(2) . .
C7 C8 H8A 109.0 . .
C9 C8 H8A 109.0 . .
C7 C8 H8B 109.0 . .
C9 C8 H8B 109.0 . .
H8A C8 H8B 107.8 . .
N4 C9 C8 111.9(2) . .
N4 C9 H9A 109.2 . .
C8 C9 H9A 109.2 . .
N4 C9 H9B 109.2 . .
C8 C9 H9B 109.2 . .
H9A C9 H9B 107.9 . .
N3 C10 N4 112.1(2) . .
N3 C10 H10 124.0 . .
N4 C10 H10 124.0 . .
C12 C11 N3 110.2(2) . .
C12 C11 H11 124.9 . .
N3 C11 H11 124.9 . .
C11 C12 N4 106.1(2) . .
C11 C12 H12 127.0 . .
N4 C12 H12 127.0 . .
O2 C13 O1 123.79(19) . .
O2 C13 C14 120.45(18) . .
O1 C13 C14 115.76(17) . .
C15 C14 C19 119.85(18) . .
C15 C14 C13 118.66(17) . .
C19 C14 C13 121.48(17) . .
C14 C15 C16 122.60(18) . .
C14 C15 H15 118.7 . .
C16 C15 H15 118.7 . .
C15 C16 C17 116.58(17) . .
C15 C16 C16 121.7(2) . 3_656
C17 C16 C16 121.7(2) . 3_656
C18 C17 C16 121.32(19) . .
C18 C17 H17 119.3 . .
C16 C17 H17 119.3 . .
C17 C18 C19 121.52(19) . .
C17 C18 H18 119.2 . .
C19 C18 H18 119.2 . .
C18 C19 C14 118.11(18) . .
C18 C19 C20 117.53(18) . .
C14 C19 C20 123.99(18) . .
O3 C20 O4 124.9(2) . .
O3 C20 C19 119.03(19) . .
O4 C20 C19 115.7(2) . .
C1 N1 C3 107.7(2) . .
C1 N1 C4 126.6(2) . .
C3 N1 C4 125.6(2) . .
C1 N2 C2 105.4(2) . .
C1 N2 Zn1 129.00(18) . .
C2 N2 Zn1 123.32(15) . .
C10 N3 C11 104.7(2) . .
C10 N3 Zn1 130.84(16) . .
C11 N3 Zn1 124.43(18) . .
C10 N4 C12 106.9(2) . .
C10 N4 C9 128.8(2) . .
C12 N4 C9 124.2(2) . .
C13 O1 Zn1 111.55(13) . .
C20 O4 Zn1 112.33(15) . 2_655
O1 Zn1 O4 112.27(7) . 2_645
O1 Zn1 N3 125.76(8) . .
O4 Zn1 N3 105.00(7) 2_645 .
O1 Zn1 N2 103.20(8) . .
O4 Zn1 N2 99.04(8) 2_645 .
N3 Zn1 N2 108.34(8) . .

loop_
_geom_bond_atom_site_label_1
_geom_bond_atom_site_label_2
_geom_bond_distance
_geom_bond_site_symmetry_2
C1 N2 1.326(3) .
C1 N1 1.335(3) .
C1 H1 0.9300 .
C2 C3 1.356(4) .
C2 N2 1.377(3) .
C2 H2 0.9300 .
C3 N1 1.369(3) .
C3 H3 0.9300 .
C4 N1 1.472(3) .
C4 C5 1.517(3) .
C4 H4A 0.9700 .
C4 H4B 0.9700 .
C5 C6 1.513(3) .
C5 H5A 0.9700 .
C5 H5B 0.9700 .
C6 C7 1.519(4) 3_665
C6 H6A 0.9700 .
C6 H6B 0.9700 .
C7 C8 1.509(3) .
C7 C6 1.519(4) 3_665
C7 H7A 0.9700 .
C7 H7B 0.9700 .
C8 C9 1.512(4) .
C8 H8A 0.9700 .
C8 H8B 0.9700 .
C9 N4 1.469(3) .
C9 H9A 0.9700 .
C9 H9B 0.9700 .
C10 N3 1.312(3) .
C10 N4 1.332(3) .
C10 H10 0.9300 .
C11 C12 1.349(4) .
C11 N3 1.360(3) .
C11 H11 0.9300 .
C12 N4 1.354(4) .
C12 H12 0.9300 .
C13 O2 1.232(2) .
C13 O1 1.276(3) .
C13 C14 1.508(3) .
C14 C15 1.392(3) .
C14 C19 1.396(3) .
C15 C16 1.394(3) .
C15 H15 0.9300 .
C16 C17 1.399(3) .
C16 C16 1.492(4) 3_656
C17 C18 1.385(3) .
C17 H17 0.9300 .
C18 C19 1.389(3) .
C18 H18 0.9300 .
C19 C20 1.518(3) .
C20 O3 1.227(3) .
C20 O4 1.279(3) .
N2 Zn1 2.043(2) .
N3 Zn1 2.003(2) .
O1 Zn1 1.9461(16) .
O4 Zn1 1.9766(16) 2_655
Zn1 O4 1.9766(16) 2_645

loop_
_geom_torsion_atom_site_label_1
_geom_torsion_atom_site_label_2
_geom_torsion_atom_site_label_3
_geom_torsion_atom_site_label_4
_geom_torsion
_geom_torsion_site_symmetry_1
_geom_torsion_site_symmetry_4
N2 C2 C3 N1 -0.6(3) . .
N1 C4 C5 C6 67.2(3) . .
C4 C5 C6 C7 176.0(2) . 3_665
C6 C7 C8 C9 179.8(2) 3_665 .
C7 C8 C9 N4 165.1(2) . .
N3 C11 C12 N4 -0.9(5) . .
O2 C13 C14 C15 156.2(2) . .
O1 C13 C14 C15 -23.9(3) . .
O2 C13 C14 C19 -22.4(3) . .
O1 C13 C14 C19 157.5(2) . .
C19 C14 C15 C16 1.4(3) . .
C13 C14 C15 C16 -177.2(2) . .
C14 C15 C16 C17 -0.5(3) . .
C14 C15 C16 C16 178.1(2) . 3_656
C15 C16 C17 C18 -0.1(3) . .
C16 C16 C17 C18 -178.7(3) 3_656 .
C16 C17 C18 C19 -0.3(4) . .
C17 C18 C19 C14 1.2(4) . .
C17 C18 C19 C20 -172.1(2) . .
C15 C14 C19 C18 -1.7(3) . .
C13 C14 C19 C18 176.9(2) . .
C15 C14 C19 C20 171.0(2) . .
C13 C14 C19 C20 -10.4(3) . .
C18 C19 C20 O3 107.4(3) . .
C14 C19 C20 O3 -65.5(3) . .
C18 C19 C20 O4 -66.5(3) . .
C14 C19 C20 O4 120.7(2) . .
N2 C1 N1 C3 -0.2(3) . .
N2 C1 N1 C4 -179.1(2) . .
C2 C3 N1 C1 0.5(3) . .
C2 C3 N1 C4 179.4(2) . .
C5 C4 N1 C1 -122.4(3) . .
C5 C4 N1 C3 58.9(3) . .
N1 C1 N2 C2 -0.2(3) . .
N1 C1 N2 Zn1 162.95(16) . .
C3 C2 N2 C1 0.5(3) . .
C3 C2 N2 Zn1 -163.87(17) . .
N4 C10 N3 C11 0.8(3) . .
N4 C10 N3 Zn1 179.85(17) . .
C12 C11 N3 C10 0.1(4) . .
C12 C11 N3 Zn1 -179.1(3) . .
N3 C10 N4 C12 -1.3(3) . .
N3 C10 N4 C9 -178.4(2) . .
C11 C12 N4 C10 1.3(4) . .
C11 C12 N4 C9 178.6(3) . .
C8 C9 N4 C10 86.0(3) . .
C8 C9 N4 C12 -90.6(4) . .
O2 C13 O1 Zn1 12.5(3) . .
C14 C13 O1 Zn1 -167.45(15) . .
O3 C20 O4 Zn1 0.5(3) . 2_655
C19 C20 O4 Zn1 173.94(13) . 2_655
C13 O1 Zn1 O4 173.94(15) . 2_645
C13 O1 Zn1 N3 -56.30(19) . .
C13 O1 Zn1 N2 68.25(18) . .
C10 N3 Zn1 O1 59.4(3) . .
C11 N3 Zn1 O1 -121.7(3) . .
C10 N3 Zn1 O4 -168.0(2) . 2_645
C11 N3 Zn1 O4 10.9(3) . 2_645
C10 N3 Zn1 N2 -63.0(2) . .
C11 N3 Zn1 N2 115.9(3) . .
C1 N2 Zn1 O1 -41.2(2) . .
C2 N2 Zn1 O1 119.26(19) . .
C1 N2 Zn1 O4 -156.8(2) . 2_645
C2 N2 Zn1 O4 3.7(2) . 2_645
C1 N2 Zn1 N3 94.0(2) . .
C2 N2 Zn1 N3 -105.5(2) . .
